data_8103829
loop_
_publ_author_name
'Brehler, B.'

_publ_section_title
;
 Kristallstrukturuntersuchungen an Zn Cl2
;
_journal_name_full
;
Zeitschrift fuer Kristallographie, Kristallgeometrie, Kristallphysik, 
Kristallchemie (-144,1977)
;
_journal_page_first 373
_journal_page_last 402
_journal_volume 115
_journal_year 1961
_chemical_formula_sum 'Cl2 Zn'
_chemical_name_systematic 'Zn Cl2'
_space_group_IT_number 137
_symmetry_space_group_name_Hall 'P 4n 2n -1n'
_symmetry_space_group_name_H-M 'P 42/n m c :1'
_cell_angle_alpha 90
_cell_angle_beta 90
_cell_angle_gamma 90
_cell_formula_units_Z 2
_cell_length_a 3.7
_cell_length_b 3.7
_cell_length_c 10.67
_cell_volume 146.072
_citation_journal_id_ASTM ZEKGAX
_cod_data_source_file Brehler_ZEKGAX_1961_1114.cif
_cod_data_source_block Cl2Zn1
_cod_original_cell_volume 146.0723
_cod_original_sg_symbol_Hall '-P 4ac 2a (x-1/4,y+1/4,z+1/4)'
_cod_original_formula_sum 'Cl2 Zn1'
_cod_database_code 8103829

loop_
_symmetry_equiv_pos_as_xyz
x,y,z
-y+1/2,x+1/2,z+1/2
-x,-y,z
y+1/2,-x+1/2,z+1/2
x+1/2,-y+1/2,-z+1/2
y,x,-z
-x+1/2,y+1/2,-z+1/2
-y,-x,-z
-x+1/2,-y+1/2,-z+1/2
y,-x,-z
x+1/2,y+1/2,-z+1/2
-y,x,-z
-x,y,z
-y+1/2,-x+1/2,z+1/2
x,-y,z
y+1/2,x+1/2,z+1/2

loop_
_atom_site_label
_atom_site_type_symbol
_atom_site_fract_x
_atom_site_fract_y
_atom_site_fract_z
_atom_site_occupancy
_atom_site_U_iso_or_equiv
Zn1 Zn+2 0 0 0 1 0.0
Cl1 Cl-1 0 0.5 0.125 1 0.0
